data_4503683
loop_
_publ_author_name
'Huang, Yong-Quan'
'Zhao, Xiao-Qing'
'Shi, Wei'
'Liu, Wen-Yong'
'Chen, Zhong-Lei'
'Cheng, Peng'
'Liao, Dai-Zheng'
'Yan, Shi-Ping'

_publ_section_title
;
 Anions-Directed Metal-Mediated Assemblies of Coordination Polymers Based
 on the Bis(4,4&#x2032;-bis-1,2,4-triazole) Ligand
;
_journal_issue 10
_journal_name_full 'Crystal Growth &amp; Design'
_journal_page_first 3652
_journal_paper_doi 10.1021/cg8002564
_journal_volume 8
_journal_year 2008
_chemical_formula_sum 'C36 H32 B4 Cd3 F16 N54'
_chemical_formula_weight 1905.60
_chemical_name_systematic
; 
 ? 
;
_space_group_IT_number 82
_symmetry_cell_setting tetragonal
_symmetry_space_group_name_Hall 'I -4'
_symmetry_space_group_name_H-M 'I -4'
_atom_sites_solution_hydrogens geom
_atom_sites_solution_primary direct
_atom_sites_solution_secondary difmap
_audit_creation_method SHELXL-97
_cell_angle_alpha 90.00
_cell_angle_beta 90.00
_cell_angle_gamma 90.00
_cell_formula_units_Z 2
_cell_length_a 12.691(2)
_cell_length_b 12.691(2)
_cell_length_c 23.216(8)
_cell_measurement_reflns_used 6232
_cell_measurement_temperature 294(2)
_cell_measurement_theta_max 27.84
_cell_measurement_theta_min 2.27
_cell_volume 3739.2(15)
_computing_cell_refinement 'Bruker SMART'
_computing_data_collection 'Bruker SMART'
_computing_data_reduction 'Bruker SAINT'
_computing_molecular_graphics 'Bruker SHELXTL'
_computing_publication_material 'Bruker SHELXTL'
_computing_structure_refinement 'SHELXL-97 (Sheldrick, 1997)'
_computing_structure_solution 'SHELXS-97 (Sheldrick, 1990)'
_diffrn_ambient_temperature 294(2)
_diffrn_measured_fraction_theta_full 1.000
_diffrn_measured_fraction_theta_max 1.000
_diffrn_measurement_device_type 'CCD area detector'
_diffrn_measurement_method 'phi and omega scans'
_diffrn_radiation_monochromator graphite
_diffrn_radiation_source 'fine-focus sealed tube'
_diffrn_radiation_type MoK\a
_diffrn_radiation_wavelength 0.71073
_diffrn_reflns_av_R_equivalents 0.0194
_diffrn_reflns_av_sigmaI/netI 0.0178
_diffrn_reflns_limit_h_max 14
_diffrn_reflns_limit_h_min -15
_diffrn_reflns_limit_k_max 15
_diffrn_reflns_limit_k_min -14
_diffrn_reflns_limit_l_max 20
_diffrn_reflns_limit_l_min -27
_diffrn_reflns_number 10146
_diffrn_reflns_theta_full 25.00
_diffrn_reflns_theta_max 25.00
_diffrn_reflns_theta_min 1.75
_exptl_absorpt_coefficient_mu 0.956
_exptl_absorpt_correction_T_max 1.0000
_exptl_absorpt_correction_T_min 0.8278
_exptl_absorpt_correction_type multi-scan
_exptl_absorpt_process_details sadabs
_exptl_crystal_density_diffrn 1.692
_exptl_crystal_density_method 'not measured'
_exptl_crystal_F_000 1868
_exptl_crystal_size_max 0.16
_exptl_crystal_size_mid 0.14
_exptl_crystal_size_min 0.10
_platon_squeeze_details ' '
_refine_diff_density_max 1.367
_refine_diff_density_min -0.435
_refine_diff_density_rms 0.134
_refine_ls_abs_structure_details 'Flack H D (1983), Acta Cryst. A39, 876-881'
_refine_ls_abs_structure_Flack 0.42(6)
_refine_ls_extinction_coef 0.0012(3)
_refine_ls_extinction_expression Fc^*^=kFc[1+0.001xFc^2^\l^3^/sin(2\q)]^-1/4^
_refine_ls_extinction_method SHELXL
_refine_ls_goodness_of_fit_ref 1.113
_refine_ls_hydrogen_treatment mixed
_refine_ls_matrix_type full
_refine_ls_number_parameters 249
_refine_ls_number_reflns 3302
_refine_ls_number_restraints 38
_refine_ls_restrained_S_all 1.134
_refine_ls_R_factor_all 0.0450
_refine_ls_R_factor_gt 0.0440
_refine_ls_shift/su_max 0.001
_refine_ls_shift/su_mean 0.000
_refine_ls_structure_factor_coef Fsqd
_refine_ls_weighting_details 'calc w=1/[\s^2^(Fo^2^)+(0.1018P)^2^+8.2858P] where P=(Fo^2^+2Fc^2^)/3'
_refine_ls_weighting_scheme calc
_refine_ls_wR_factor_gt 0.1454
_refine_ls_wR_factor_ref 0.1463
_reflns_number_gt 3162
_reflns_number_total 3302
_reflns_threshold_expression >2sigma(I)
_cod_data_source_file cg8002564_si_008.cif
_cod_data_source_block 60513a
_cod_depositor_comments
;
The following automatic conversions were performed:

'_symmetry_cell_setting' value 'Tetragonal' changed to 'tetragonal'
according to /home/saulius/struct/CIF-dictionaries/cif_core.dic
dictionary named 'cif_core.dic' version 2.4.1 from 2010-06-29.

Automatic conversion script
Id: cif_fix_values 1715 2011-07-08 13:25:40Z adriana 
;
_cod_original_cell_volume 3739.4(16)
_cod_original_sg_symbol_H-M I-4
_cod_database_code 4503683

loop_
_symmetry_equiv_pos_as_xyz
'x, y, z'
'-x, -y, z'
'y, -x, -z'
'-y, x, -z'
'x+1/2, y+1/2, z+1/2'
'-x+1/2, -y+1/2, z+1/2'
'y+1/2, -x+1/2, -z+1/2'
'-y+1/2, x+1/2, -z+1/2'

loop_
_atom_site_label
_atom_site_type_symbol
_atom_site_fract_x
_atom_site_fract_y
_atom_site_fract_z
_atom_site_U_iso_or_equiv
_atom_site_adp_type
_atom_site_occupancy
_atom_site_symmetry_multiplicity
_atom_site_calc_flag
_atom_site_refinement_flags
Cd1 Cd 0.5000 0.5000 0.838148(18) 0.0235(2) Uani 1 2 d S
Cd2 Cd 1.0000 1.0000 1.0000 0.0291(2) Uani 1 4 d S
N1 N 0.6011(4) 0.5812(4) 0.7660(2) 0.0404(12) Uani 1 1 d .
N2 N 0.6479(5) 0.5185(5) 0.7237(3) 0.0550(16) Uani 1 1 d .
N3 N 0.6891(4) 0.6826(4) 0.7092(2) 0.0390(12) Uani 1 1 d .
N4 N 0.8488(4) 0.8906(4) 0.6655(2) 0.0418(13) Uani 1 1 d .
N5 N 0.7592(4) 0.9107(4) 0.6344(3) 0.0511(15) Uani 1 1 d .
N6 N 0.7344(4) 0.7729(4) 0.6851(2) 0.0393(12) Uani 1 1 d .
N7 N 0.6066(4) 0.5708(4) 0.9095(2) 0.0331(10) Uani 1 1 d .
N8 N 0.6578(4) 0.5062(4) 0.9495(2) 0.0414(12) Uani 1 1 d .
N9 N 0.7010(4) 0.6675(3) 0.9653(2) 0.0298(10) Uani 1 1 d .
N10 N 0.7512(4) 0.7547(4) 0.9902(2) 0.0339(14) Uani 1 1 d .
N11 N 0.8648(4) 0.8756(4) 1.0057(3) 0.0386(12) Uani 1 1 d .
N12 N 0.7800(4) 0.8926(4) 1.0423(3) 0.0468(13) Uani 1 1 d .
N13 N 1.0000 1.0000 0.9015(3) 0.0531(18) Uani 1 2 d S
N14 N 0.8164(8) 0.9719(8) 0.8548(5) 0.106(3) Uani 1 1 d .
C1 C 0.7004(6) 0.5789(6) 0.6906(3) 0.0565(19) Uani 1 1 d .
H1 H 0.7400 0.5572 0.6591 0.068 Uiso 1 1 calc R
C2 C 0.6247(5) 0.6802(5) 0.7558(3) 0.0434(14) Uani 1 1 d .
H2 H 0.6015 0.7381 0.7768 0.052 Uiso 1 1 calc R
C3 C 0.8316(5) 0.8079(6) 0.6957(3) 0.0529(18) Uani 1 1 d .
H3 H 0.8794 0.7770 0.7209 0.064 Uiso 1 1 calc R
C4 C 0.6942(5) 0.8382(6) 0.6468(3) 0.0544(18) Uani 1 1 d .
H4 H 0.6271 0.8320 0.6311 0.065 Uiso 1 1 calc R
C5 C 0.7108(6) 0.5665(5) 0.9825(3) 0.0451(17) Uani 1 1 d .
H5 H 0.7504 0.5440 1.0140 0.054 Uiso 1 1 calc R
C6 C 0.6358(4) 0.6662(4) 0.9208(3) 0.0327(12) Uani 1 1 d .
H6 H 0.6140 0.7256 0.9006 0.039 Uiso 1 1 calc R
C7 C 0.8452(5) 0.7933(5) 0.9746(3) 0.0407(14) Uani 1 1 d .
H7 H 0.8890 0.7657 0.9463 0.049 Uiso 1 1 calc R
C8 C 0.7136(5) 0.8178(6) 1.0325(3) 0.0452(16) Uani 1 1 d .
H8 H 0.6498 0.8087 1.0515 0.054 Uiso 1 1 calc R
C9 C 0.9134(11) 0.9900(9) 0.8779(6) 0.099(4) Uani 1 1 d .
B1 B 1.0000 0.5000 0.0571(7) 0.176(15) Uiso 1 2 d SD
F1 F 0.8998(8) 0.4695(16) 0.0423(8) 0.155(6) Uiso 0.50 1 d PD
F2 F 1.025(2) 0.5930(12) 0.0357(12) 0.65(8) Uiso 0.50 1 d PD
F3 F 1.0000 0.5000 0.1154(7) 0.236(10) Uiso 1 2 d SD
F4 F 1.0628(10) 0.4190(11) 0.0381(6) 0.118(5) Uiso 0.50 1 d PD
B2 B 0.9307(14) 0.4079(13) 0.6579(9) 0.154(15) Uiso 0.50 1 d PD
F5 F 0.915(2) 0.384(2) 0.7137(9) 0.228(12) Uiso 0.50 1 d PD
F6 F 0.8526(17) 0.369(2) 0.6254(13) 0.277(15) Uiso 0.50 1 d PD
F7 F 1.0230(14) 0.3661(15) 0.6407(9) 0.180(8) Uiso 0.50 1 d PD
F8 F 0.933(2) 0.5135(12) 0.6500(13) 0.250(14) Uiso 0.50 1 d PD

loop_
_atom_site_aniso_label
_atom_site_aniso_U_11
_atom_site_aniso_U_22
_atom_site_aniso_U_33
_atom_site_aniso_U_23
_atom_site_aniso_U_13
_atom_site_aniso_U_12
Cd1 0.0238(3) 0.0200(3) 0.0266(3) 0.000 0.000 -0.00242(18)
Cd2 0.0220(3) 0.0220(3) 0.0435(4) 0.000 0.000 0.000
N1 0.051(3) 0.036(3) 0.034(3) 0.007(2) 0.004(2) -0.016(2)
N2 0.069(4) 0.041(3) 0.055(4) 0.003(3) 0.018(3) -0.006(3)
N3 0.043(3) 0.036(3) 0.038(3) 0.010(2) 0.009(2) -0.012(2)
N4 0.042(3) 0.041(3) 0.043(3) 0.007(2) 0.003(2) -0.012(2)
N5 0.031(3) 0.048(3) 0.075(4) 0.028(3) -0.006(3) -0.006(2)
N6 0.037(3) 0.043(3) 0.038(3) 0.012(2) 0.003(2) -0.015(2)
N7 0.037(3) 0.032(2) 0.030(2) 0.0018(19) -0.0039(19) -0.008(2)
N8 0.047(3) 0.033(3) 0.044(3) 0.004(2) -0.014(2) -0.003(2)
N9 0.032(2) 0.025(2) 0.032(3) -0.0038(18) -0.0068(19) -0.0069(18)
N10 0.032(2) 0.027(2) 0.043(4) -0.0024(19) -0.003(2) -0.017(2)
N11 0.031(2) 0.030(2) 0.055(3) -0.006(3) -0.001(3) -0.0077(19)
N12 0.043(3) 0.041(3) 0.057(3) -0.011(3) 0.006(3) -0.008(2)
N13 0.052(5) 0.067(6) 0.040(4) 0.000 0.000 0.021(5)
N14 0.090(6) 0.106(7) 0.122(8) 0.034(6) -0.044(6) -0.008(5)
C1 0.072(5) 0.048(4) 0.049(4) 0.017(3) 0.024(4) 0.000(3)
C2 0.052(4) 0.040(3) 0.039(3) 0.001(3) 0.009(3) -0.018(3)
C3 0.045(4) 0.059(4) 0.055(4) 0.023(3) -0.007(3) -0.014(3)
C4 0.034(3) 0.058(4) 0.071(5) 0.025(4) -0.012(3) -0.011(3)
C5 0.049(4) 0.032(3) 0.054(4) 0.003(2) -0.024(3) -0.009(3)
C6 0.032(3) 0.028(3) 0.039(3) -0.004(2) -0.005(2) -0.003(2)
C7 0.034(3) 0.041(3) 0.047(3) -0.008(3) 0.002(3) -0.010(3)
C8 0.032(3) 0.059(4) 0.045(4) -0.018(3) -0.002(3) -0.010(3)
C9 0.123(10) 0.078(7) 0.097(8) 0.022(6) 0.020(8) 0.008(7)

loop_
_atom_type_symbol
_atom_type_description
_atom_type_scat_dispersion_real
_atom_type_scat_dispersion_imag
_atom_type_scat_source
C C 0.0033 0.0016 'International Tables Vol C Tables 4.2.6.8 and 6.1.1.4'
H H 0.0000 0.0000 'International Tables Vol C Tables 4.2.6.8 and 6.1.1.4'
B B 0.0013 0.0007 'International Tables Vol C Tables 4.2.6.8 and 6.1.1.4'
N N 0.0061 0.0033 'International Tables Vol C Tables 4.2.6.8 and 6.1.1.4'
F F 0.0171 0.0103 'International Tables Vol C Tables 4.2.6.8 and 6.1.1.4'
Cd Cd -0.8075 1.2024 'International Tables Vol C Tables 4.2.6.8 and 6.1.1.4'

loop_
_geom_angle_atom_site_label_1
_geom_angle_atom_site_label_2
_geom_angle_atom_site_label_3
_geom_angle
_geom_angle_site_symmetry_1
_geom_angle_site_symmetry_3
N7 Cd1 N7 88.8(2) . 2_665
N7 Cd1 N1 91.23(17) . .
N7 Cd1 N1 176.36(17) 2_665 .
N7 Cd1 N1 176.36(17) . 2_665
N7 Cd1 N1 91.23(17) 2_665 2_665
N1 Cd1 N1 88.9(2) . 2_665
N7 Cd1 N4 93.07(17) . 7_466
N7 Cd1 N4 89.86(18) 2_665 7_466
N1 Cd1 N4 86.50(19) . 7_466
N1 Cd1 N4 90.58(18) 2_665 7_466
N7 Cd1 N4 89.86(18) . 8_646
N7 Cd1 N4 93.07(17) 2_665 8_646
N1 Cd1 N4 90.57(18) . 8_646
N1 Cd1 N4 86.50(19) 2_665 8_646
N4 Cd1 N4 175.9(3) 7_466 8_646
N13 Cd2 N13 180.000(1) 3_577 .
N13 Cd2 N11 86.73(18) 3_577 2_775
N13 Cd2 N11 93.27(18) . 2_775
N13 Cd2 N11 93.27(17) 3_577 3_577
N13 Cd2 N11 86.73(17) . 3_577
N11 Cd2 N11 90.19(2) 2_775 3_577
N13 Cd2 N11 93.27(17) 3_577 4_757
N13 Cd2 N11 86.73(17) . 4_757
N11 Cd2 N11 90.19(2) 2_775 4_757
N11 Cd2 N11 173.5(3) 3_577 4_757
N13 Cd2 N11 86.73(18) 3_577 .
N13 Cd2 N11 93.27(18) . .
N11 Cd2 N11 173.5(3) 2_775 .
N11 Cd2 N11 90.19(2) 3_577 .
N11 Cd2 N11 90.19(2) 4_757 .
C2 N1 N2 108.8(5) . .
C2 N1 Cd1 132.3(4) . .
N2 N1 Cd1 118.9(4) . .
C1 N2 N1 107.6(6) . .
C2 N3 C1 106.7(5) . .
C2 N3 N6 125.9(5) . .
C1 N3 N6 127.4(5) . .
C3 N4 N5 107.5(5) . .
C3 N4 Cd1 129.6(5) . 7_566
N5 N4 Cd1 122.9(4) . 7_566
C4 N5 N4 106.5(5) . .
C4 N6 C3 105.9(5) . .
C4 N6 N3 128.7(5) . .
C3 N6 N3 125.4(5) . .
C6 N7 N8 106.3(5) . .
C6 N7 Cd1 132.4(4) . .
N8 N7 Cd1 121.2(3) . .
C5 N8 N7 107.0(5) . .
C6 N9 C5 106.1(4) . .
C6 N9 N10 128.0(5) . .
C5 N9 N10 125.9(5) . .
C7 N10 C8 107.0(5) . .
C7 N10 N9 125.6(5) . .
C8 N10 N9 127.4(5) . .
C7 N11 N12 108.6(5) . .
C7 N11 Cd2 130.9(5) . .
N12 N11 Cd2 120.0(4) . .
C8 N12 N11 106.5(5) . .
C9 N13 C9 127.3(13) 2_775 .
C9 N13 Cd2 116.3(6) 2_775 .
C9 N13 Cd2 116.3(6) . .
N2 C1 N3 109.2(7) . .
N2 C1 H1 125.4 . .
N3 C1 H1 125.4 . .
N1 C2 N3 107.6(6) . .
N1 C2 H2 126.2 . .
N3 C2 H2 126.2 . .
N4 C3 N6 109.2(6) . .
N4 C3 H3 125.4 . .
N6 C3 H3 125.4 . .
N5 C4 N6 111.0(6) . .
N5 C4 H4 124.5 . .
N6 C4 H4 124.5 . .
N8 C5 N9 110.0(5) . .
N8 C5 H5 125.0 . .
N9 C5 H5 125.0 . .
N7 C6 N9 110.4(5) . .
N7 C6 H6 124.8 . .
N9 C6 H6 124.8 . .
N11 C7 N10 108.4(6) . .
N11 C7 H7 125.8 . .
N10 C7 H7 125.8 . .
N12 C8 N10 109.5(6) . .
N12 C8 H8 125.2 . .
N10 C8 H8 125.2 . .
N13 C9 N14 175.2(11) . .
F2 B1 F2 136(2) 2_765 .
F2 B1 F3 112.1(11) 2_765 .
F2 B1 F3 112.1(11) . .
F2 B1 F1 55.1(12) 2_765 .
F2 B1 F1 112.6(11) . .
F3 B1 F1 104.5(8) . .
F2 B1 F4 114.0(11) 2_765 2_765
F2 B1 F4 49.6(13) . 2_765
F3 B1 F4 108.7(8) . 2_765
F1 B1 F4 66.0(9) . 2_765
F2 B1 F4 49.6(13) 2_765 .
F2 B1 F4 114.0(11) . .
F3 B1 F4 108.7(8) . .
F1 B1 F4 104.2(8) . .
F4 B1 F4 142.5(16) 2_765 .
F2 B1 F1 112.6(11) 2_765 2_765
F2 B1 F1 55.1(12) . 2_765
F3 B1 F1 104.5(8) . 2_765
F1 B1 F1 151.0(16) . 2_765
F4 B1 F1 104.2(8) 2_765 2_765
F4 B1 F1 66.0(9) . 2_765
F2 F1 B1 60.3(8) 2_765 .
F2 F1 F4 110.6(15) 2_765 2_765
B1 F1 F4 57.0(6) . 2_765
F4 F2 F1 131.4(14) 2_765 2_765
F4 F2 B1 67.6(9) 2_765 .
F1 F2 B1 64.6(8) 2_765 .
F2 F4 B1 62.8(8) 2_765 .
F2 F4 F1 116.4(14) 2_765 2_765
B1 F4 F1 57.0(6) . 2_765
F6 B2 F7 109.3(11) . .
F6 B2 F5 110.2(12) . .
F7 B2 F5 108.9(11) . .
F6 B2 F8 108.0(11) . .
F7 B2 F8 109.4(11) . .
F5 B2 F8 111.0(12) . .
B2 F7 F8 83.7(17) . 2_765
B2 F8 F7 161.3(19) . 2_765
B2 F8 F8 80.0(12) . 2_765
F7 F8 F8 81.3(17) 2_765 2_765

loop_
_geom_bond_atom_site_label_1
_geom_bond_atom_site_label_2
_geom_bond_distance
_geom_bond_site_symmetry_2
Cd1 N7 2.320(5) .
Cd1 N7 2.320(5) 2_665
Cd1 N1 2.349(5) .
Cd1 N1 2.349(5) 2_665
Cd1 N4 2.370(5) 7_466
Cd1 N4 2.370(5) 8_646
Cd2 N13 2.286(7) 3_577
Cd2 N13 2.286(7) .
Cd2 N11 2.336(5) 2_775
Cd2 N11 2.336(5) 3_577
Cd2 N11 2.336(5) 4_757
Cd2 N11 2.336(5) .
N1 C2 1.313(8) .
N1 N2 1.396(8) .
N2 C1 1.274(9) .
N3 C2 1.356(8) .
N3 C1 1.393(10) .
N3 N6 1.399(6) .
N4 C3 1.281(8) .
N4 N5 1.371(7) .
N4 Cd1 2.370(5) 7_566
N5 C4 1.270(8) .
N6 C4 1.318(8) .
N6 C3 1.334(9) .
N7 C6 1.294(7) .
N7 N8 1.398(7) .
N8 C5 1.276(8) .
N9 C6 1.323(7) .
N9 C5 1.349(8) .
N9 N10 1.401(6) .
N10 C7 1.340(8) .
N10 C8 1.354(8) .
N11 C7 1.294(9) .
N11 N12 1.387(8) .
N12 C8 1.290(9) .
N13 C9 1.235(15) 2_775
N13 C9 1.235(15) .
N14 C9 1.362(16) .
C1 H1 0.9300 .
C2 H2 0.9300 .
C3 H3 0.9300 .
C4 H4 0.9300 .
C5 H5 0.9300 .
C6 H6 0.9300 .
C7 H7 0.9300 .
C8 H8 0.9300 .
B1 F2 1.321(10) 2_765
B1 F2 1.321(10) .
B1 F3 1.354(10) .
B1 F1 1.373(9) .
B1 F4 1.373(9) 2_765
B1 F4 1.373(9) .
B1 F1 1.373(9) 2_765
F1 F2 1.25(3) 2_765
F1 F4 1.50(2) 2_765
F2 F4 1.13(3) 2_765
F2 F1 1.25(3) 2_765
F4 F2 1.13(3) 2_765
F4 F1 1.50(2) 2_765
B2 F6 1.340(10) .
B2 F7 1.346(10) .
B2 F5 1.347(10) .
B2 F8 1.353(10) .
F7 F8 1.64(3) 2_765
F8 F7 1.64(3) 2_765
F8 F8 1.74(5) 2_765

loop_
_geom_torsion_atom_site_label_1
_geom_torsion_atom_site_label_2
_geom_torsion_atom_site_label_3
_geom_torsion_atom_site_label_4
_geom_torsion
_geom_torsion_site_symmetry_1
_geom_torsion_site_symmetry_4
N7 Cd1 N1 C2 -58.2(6) . .
N7 Cd1 N1 C2 33(3) 2_665 .
N1 Cd1 N1 C2 125.5(7) 2_665 .
N4 Cd1 N1 C2 34.8(6) 7_466 .
N4 Cd1 N1 C2 -148.1(6) 8_646 .
N7 Cd1 N1 N2 122.0(5) . .
N7 Cd1 N1 N2 -147(3) 2_665 .
N1 Cd1 N1 N2 -54.3(4) 2_665 .
N4 Cd1 N1 N2 -145.0(5) 7_466 .
N4 Cd1 N1 N2 32.2(5) 8_646 .
C2 N1 N2 C1 1.9(8) . .
Cd1 N1 N2 C1 -178.2(5) . .
C3 N4 N5 C4 -1.0(8) . .
Cd1 N4 N5 C4 -179.3(5) 7_566 .
C2 N3 N6 C4 -85.7(10) . .
C1 N3 N6 C4 94.3(10) . .
C2 N3 N6 C3 96.8(9) . .
C1 N3 N6 C3 -83.3(10) . .
N7 Cd1 N7 C6 -122.7(6) 2_665 .
N1 Cd1 N7 C6 53.7(5) . .
N1 Cd1 N7 C6 146(3) 2_665 .
N4 Cd1 N7 C6 -32.9(5) 7_466 .
N4 Cd1 N7 C6 144.3(5) 8_646 .
N7 Cd1 N7 N8 60.7(4) 2_665 .
N1 Cd1 N7 N8 -123.0(4) . .
N1 Cd1 N7 N8 -30(3) 2_665 .
N4 Cd1 N7 N8 150.5(4) 7_466 .
N4 Cd1 N7 N8 -32.4(4) 8_646 .
C6 N7 N8 C5 1.9(7) . .
Cd1 N7 N8 C5 179.3(5) . .
C6 N9 N10 C7 -89.4(8) . .
C5 N9 N10 C7 90.5(8) . .
C6 N9 N10 C8 88.0(9) . .
C5 N9 N10 C8 -92.1(9) . .
N13 Cd2 N11 C7 -142.1(6) 3_577 .
N13 Cd2 N11 C7 37.9(6) . .
N11 Cd2 N11 C7 -142.1(6) 2_775 .
N11 Cd2 N11 C7 124.6(7) 3_577 .
N11 Cd2 N11 C7 -48.9(6) 4_757 .
N13 Cd2 N11 N12 47.5(5) 3_577 .
N13 Cd2 N11 N12 -132.5(5) . .
N11 Cd2 N11 N12 47.6(5) 2_775 .
N11 Cd2 N11 N12 -45.7(4) 3_577 .
N11 Cd2 N11 N12 140.8(6) 4_757 .
C7 N11 N12 C8 1.4(8) . .
Cd2 N11 N12 C8 173.7(5) . .
N13 Cd2 N13 C9 -88(100) 3_577 2_775
N11 Cd2 N13 C9 36.1(6) 2_775 2_775
N11 Cd2 N13 C9 126.1(6) 3_577 2_775
N11 Cd2 N13 C9 -53.9(6) 4_757 2_775
N11 Cd2 N13 C9 -143.9(6) . 2_775
N13 Cd2 N13 C9 92(100) 3_577 .
N11 Cd2 N13 C9 -143.9(6) 2_775 .
N11 Cd2 N13 C9 -53.9(6) 3_577 .
N11 Cd2 N13 C9 126.1(6) 4_757 .
N11 Cd2 N13 C9 36.1(6) . .
N1 N2 C1 N3 -0.8(9) . .
C2 N3 C1 N2 -0.6(9) . .
N6 N3 C1 N2 179.5(6) . .
N2 N1 C2 N3 -2.3(7) . .
Cd1 N1 C2 N3 177.9(4) . .
C1 N3 C2 N1 1.8(8) . .
N6 N3 C2 N1 -178.3(5) . .
N5 N4 C3 N6 0.4(8) . .
Cd1 N4 C3 N6 178.5(5) 7_566 .
C4 N6 C3 N4 0.4(9) . .
N3 N6 C3 N4 178.4(6) . .
N4 N5 C4 N6 1.3(9) . .
C3 N6 C4 N5 -1.1(9) . .
N3 N6 C4 N5 -179.0(7) . .
N7 N8 C5 N9 -2.5(8) . .
C6 N9 C5 N8 2.2(8) . .
N10 N9 C5 N8 -177.7(6) . .
N8 N7 C6 N9 -0.5(7) . .
Cd1 N7 C6 N9 -177.6(4) . .
C5 N9 C6 N7 -0.9(7) . .
N10 N9 C6 N7 178.9(5) . .
N12 N11 C7 N10 -1.0(8) . .
Cd2 N11 C7 N10 -172.1(4) . .
C8 N10 C7 N11 0.2(8) . .
N9 N10 C7 N11 178.1(5) . .
N11 N12 C8 N10 -1.3(8) . .
C7 N10 C8 N12 0.7(9) . .
N9 N10 C8 N12 -177.1(5) . .
C9 N13 C9 N14 130(16) 2_775 .
Cd2 N13 C9 N14 -50(16) . .
F2 B1 F1 F2 131(2) . 2_765
F3 B1 F1 F2 -107.1(14) . 2_765
F4 B1 F1 F2 148.5(17) 2_765 2_765
F4 B1 F1 F2 7(2) . 2_765
F1 B1 F1 F2 72.9(14) 2_765 2_765
F2 B1 F1 F4 -148.5(17) 2_765 2_765
F2 B1 F1 F4 -17.6(16) . 2_765
F3 B1 F1 F4 104.3(8) . 2_765
F4 B1 F1 F4 -141.6(16) . 2_765
F1 B1 F1 F4 -75.7(8) 2_765 2_765
F2 B1 F2 F4 83.8(14) 2_765 2_765
F3 B1 F2 F4 -96.2(14) . 2_765
F1 B1 F2 F4 21.3(19) . 2_765
F4 B1 F2 F4 139.7(19) . 2_765
F1 B1 F2 F4 171(2) 2_765 2_765
F2 B1 F2 F1 -87.4(13) 2_765 2_765
F3 B1 F2 F1 92.6(13) . 2_765
F1 B1 F2 F1 -149.9(18) . 2_765
F4 B1 F2 F1 -171(2) 2_765 2_765
F4 B1 F2 F1 -31.4(18) . 2_765
F2 B1 F4 F2 -131(3) . 2_765
F3 B1 F4 F2 103.5(16) . 2_765
F1 B1 F4 F2 -7(2) . 2_765
F4 B1 F4 F2 -76.5(16) 2_765 2_765
F1 B1 F4 F2 -158.5(19) 2_765 2_765
F2 B1 F4 F1 158.5(19) 2_765 2_765
F2 B1 F4 F1 27.9(17) . 2_765
F3 B1 F4 F1 -98.0(8) . 2_765
F1 B1 F4 F1 151.0(16) . 2_765
F4 B1 F4 F1 82.0(8) 2_765 2_765
F6 B2 F7 F8 139.0(15) . 2_765
F5 B2 F7 F8 -100.6(15) . 2_765
F8 B2 F7 F8 21.0(13) . 2_765
F6 B2 F8 F7 -139(6) . 2_765
F7 B2 F8 F7 -21(7) . 2_765
F5 B2 F8 F7 100(7) . 2_765
F6 B2 F8 F8 -138.8(13) . 2_765
F7 B2 F8 F8 -20.0(11) . 2_765
F5 B2 F8 F8 100.3(12) . 2_765

loop_
_platon_squeeze_void_nr
_platon_squeeze_void_average_x
_platon_squeeze_void_average_y
_platon_squeeze_void_average_z
_platon_squeeze_void_volume
_platon_squeeze_void_count_electrons
1 0.000 0.500 0.750 84.4 37.6
2 0.500 0.000 0.250 84.4 37.6
